data_7213097
loop_
_publ_author_name
'Dang, Hai-Shan'
'Elsegood, Mark R. J.'
'Kim, Kyoung-Mahn'
'Roberts, Brian P.'

_publ_section_title
;
 Radical-chain reductive alkylation of electron-rich alkenes mediated by
 silanes in the presence of thiols as polarity-reversal catalysts
;
_journal_issue 15
_journal_name_full 'Journal of the Chemical Society, Perkin Transactions 1'
_journal_page_first 2061
_journal_paper_doi 10.1039/a903961i
_journal_year 1999
_chemical_formula_sum 'C24 H28 O3'
_chemical_formula_weight 364.46
_chemical_name_systematic
;
 ?
;
_space_group_IT_number 4
_symmetry_cell_setting monoclinic
_symmetry_space_group_name_Hall 'P 2yb'
_symmetry_space_group_name_H-M 'P 1 21 1'
_atom_sites_solution_hydrogens geom
_atom_sites_solution_primary direct
_atom_sites_solution_secondary difmap
_audit_creation_method SHELXL-97
_cell_angle_alpha 90.00
_cell_angle_beta 99.957(12)
_cell_angle_gamma 90.00
_cell_formula_units_Z 2
_cell_length_a 9.8331(10)
_cell_length_b 10.3392(10)
_cell_length_c 10.5216(12)
_cell_measurement_reflns_used 43
_cell_measurement_temperature 200(2)
_cell_measurement_theta_max 24.98
_cell_measurement_theta_min 22.68
_cell_volume 1053.58(19)
_computing_cell_refinement 'Stoe DIF4'
_computing_data_collection 'Stoe DIF4'
_computing_data_reduction 'local programs'
_computing_molecular_graphics 'Bruker SHELXTL'
_computing_publication_material 'SHELXTL and local programs'
_computing_structure_refinement 'Bruker SHELXTL'
_computing_structure_solution 'Bruker SHELXTL'
_diffrn_ambient_temperature 200(2)
_diffrn_measured_fraction_theta_full 0.993
_diffrn_measured_fraction_theta_max 0.993
_diffrn_measurement_device_type 'Stoe-Siemens diffractometer'
_diffrn_measurement_method '\w/\q scans with on-line profile fitting'
_diffrn_radiation_monochromator graphite
_diffrn_radiation_source 'fine-focus sealed tube'
_diffrn_radiation_type CuK\a
_diffrn_radiation_wavelength 1.54184
_diffrn_reflns_av_R_equivalents 0.0436
_diffrn_reflns_av_sigmaI/netI 0.0166
_diffrn_reflns_limit_h_max 11
_diffrn_reflns_limit_h_min -11
_diffrn_reflns_limit_k_max 12
_diffrn_reflns_limit_k_min -11
_diffrn_reflns_limit_l_max 12
_diffrn_reflns_limit_l_min -12
_diffrn_reflns_number 3660
_diffrn_reflns_theta_full 67.54
_diffrn_reflns_theta_max 67.54
_diffrn_reflns_theta_min 4.27
_diffrn_standards_decay_% 0.5
_diffrn_standards_interval_time 60
_diffrn_standards_number 5
_exptl_absorpt_coefficient_mu 0.586
_exptl_absorpt_correction_T_max 0.664
_exptl_absorpt_correction_T_min 0.525
_exptl_absorpt_correction_type empirical
_exptl_crystal_colour colourless
_exptl_crystal_density_diffrn 1.149
_exptl_crystal_density_method 'not measured'
_exptl_crystal_description block
_exptl_crystal_F_000 392
_exptl_crystal_size_max 0.65
_exptl_crystal_size_mid 0.63
_exptl_crystal_size_min 0.62
_refine_diff_density_max 0.215
_refine_diff_density_min -0.129
_refine_diff_density_rms 0.027
_refine_ls_abs_structure_details 'Flack H D (1983), Acta Cryst. A39, 876-881'
_refine_ls_abs_structure_Flack 0.1(3)
_refine_ls_extinction_coef 0.0182(15)
_refine_ls_extinction_expression Fc^*^=kFc[1+0.001xFc^2^\l^3^/sin(2\q)]^-1/4^
_refine_ls_extinction_method SHELXL
_refine_ls_goodness_of_fit_ref 1.055
_refine_ls_hydrogen_treatment mixed
_refine_ls_matrix_type full
_refine_ls_number_parameters 279
_refine_ls_number_reflns 3467
_refine_ls_number_restraints 79
_refine_ls_restrained_S_all 1.074
_refine_ls_R_factor_all 0.0453
_refine_ls_R_factor_gt 0.0450
_refine_ls_shift/su_max 0.001
_refine_ls_shift/su_mean 0.000
_refine_ls_structure_factor_coef Fsqd
_refine_ls_weighting_details 'calc w=1/[\s^2^(Fo^2^)+(0.0822P)^2^+0.1938P] where P=(Fo^2^+2Fc^2^)/3'
_refine_ls_weighting_scheme calc
_refine_ls_wR_factor_gt 0.1266
_refine_ls_wR_factor_ref 0.1269
_reflns_number_gt 3435
_reflns_number_total 3467
_reflns_threshold_expression >2sigma(I)
_cod_data_source_file 903961isup1.cif
_cod_data_source_block (S)-11bg
_cod_original_sg_symbol_H-M P2(1)
_cod_database_code 7213097

loop_
_symmetry_equiv_pos_as_xyz
'x, y, z'
'-x, y+1/2, -z'

loop_
_atom_site_label
_atom_site_type_symbol
_atom_site_fract_x
_atom_site_fract_y
_atom_site_fract_z
_atom_site_U_iso_or_equiv
_atom_site_adp_type
_atom_site_occupancy
_atom_site_symmetry_multiplicity
_atom_site_calc_flag
_atom_site_refinement_flags
_atom_site_disorder_assembly
_atom_site_disorder_group
C1 C 0.53258(19) 0.00762(17) 0.21211(17) 0.0336(4) Uani 1 1 d . . .
C2 C 0.5998(2) -0.07622(18) 0.32671(18) 0.0392(4) Uani 1 1 d . . .
H2A H 0.5815 -0.1687 0.3063 0.047 Uiso 1 1 calc R . .
H2B H 0.7010 -0.0627 0.3427 0.047 Uiso 1 1 calc R . .
C3 C 0.5414(3) -0.04004(19) 0.4466(2) 0.0490(5) Uani 1 1 d . . .
H3A H 0.4488 -0.0797 0.4401 0.059 Uiso 1 1 calc R . .
H3B H 0.6011 -0.0785 0.5226 0.059 Uiso 1 1 calc R . .
C4 C 0.5286(3) 0.1018(2) 0.4702(2) 0.0501(5) Uani 1 1 d . . .
O1 O 0.52878(16) 0.18560(12) 0.37229(12) 0.0431(3) Uani 1 1 d . . .
C5 C 0.56739(19) 0.15025(17) 0.24893(16) 0.0338(4) Uani 1 1 d . . .
H5 H 0.5117 0.2055 0.1812 0.041 Uiso 1 1 calc R . .
O2 O 0.5113(3) 0.14521(18) 0.57118(17) 0.0867(7) Uani 1 1 d . . .
C6 C 0.7185(2) 0.18840(19) 0.25610(18) 0.0384(4) Uani 1 1 d . . .
H6A H 0.7764 0.1372 0.3245 0.046 Uiso 1 1 calc R . .
H6B H 0.7478 0.1678 0.1730 0.046 Uiso 1 1 calc R . .
C7 C 0.7411(2) 0.3321(2) 0.2850(2) 0.0466(5) Uani 1 1 d . . .
H7A H 0.6923 0.3824 0.2109 0.056 Uiso 1 1 calc R . .
H7B H 0.6992 0.3543 0.3612 0.056 Uiso 1 1 calc R . .
C8 C 0.8902(2) 0.3724(2) 0.3105(2) 0.0449(5) Uani 1 1 d . A .
O3 O 0.9800(2) 0.2977(2) 0.2982(3) 0.1037(10) Uani 1 1 d . . .
C9 C 0.9255(2) 0.5108(2) 0.3488(3) 0.0578(6) Uani 1 1 d DU . .
C10 C 0.9218(8) 0.5699(7) 0.2016(7) 0.087(2) Uani 0.516(7) 1 d PDU A 1
H10A H 0.8287 0.5600 0.1513 0.131 Uiso 0.516(7) 1 calc PR A 1
H10B H 0.9879 0.5228 0.1591 0.131 Uiso 0.516(7) 1 calc PR A 1
H10C H 0.9465 0.6618 0.2074 0.131 Uiso 0.516(7) 1 calc PR A 1
C11 C 1.0673(10) 0.5319(17) 0.4144(13) 0.107(5) Uani 0.516(7) 1 d PDU A 1
H11A H 1.0914 0.6234 0.4079 0.160 Uiso 0.516(7) 1 calc PR A 1
H11B H 1.1303 0.4787 0.3738 0.160 Uiso 0.516(7) 1 calc PR A 1
H11C H 1.0754 0.5078 0.5055 0.160 Uiso 0.516(7) 1 calc PR A 1
C12 C 0.8153(6) 0.5879(6) 0.3963(8) 0.076(2) Uani 0.516(7) 1 d PDU A 1
H12A H 0.8418 0.6793 0.4017 0.114 Uiso 0.516(7) 1 calc PR A 1
H12B H 0.8043 0.5568 0.4819 0.114 Uiso 0.516(7) 1 calc PR A 1
H12C H 0.7279 0.5779 0.3363 0.114 Uiso 0.516(7) 1 calc PR A 1
C10X C 0.8346(8) 0.6102(6) 0.2883(11) 0.099(3) Uani 0.484(7) 1 d PDU A 2
H10D H 0.8751 0.6952 0.3127 0.148 Uiso 0.484(7) 1 calc PR A 2
H10E H 0.7451 0.6031 0.3167 0.148 Uiso 0.484(7) 1 calc PR A 2
H10F H 0.8218 0.6003 0.1944 0.148 Uiso 0.484(7) 1 calc PR A 2
C11X C 1.0762(9) 0.5369(11) 0.3620(13) 0.080(3) Uani 0.484(7) 1 d PDU A 2
H11D H 1.1010 0.5457 0.2761 0.121 Uiso 0.484(7) 1 calc PR A 2
H11E H 1.1281 0.4651 0.4079 0.121 Uiso 0.484(7) 1 calc PR A 2
H11F H 1.0986 0.6172 0.4106 0.121 Uiso 0.484(7) 1 calc PR A 2
C12X C 0.9070(9) 0.5051(10) 0.5014(7) 0.106(3) Uani 0.484(7) 1 d PDU A 2
H12D H 0.9376 0.5871 0.5436 0.158 Uiso 0.484(7) 1 calc PR A 2
H12E H 0.9628 0.4341 0.5448 0.158 Uiso 0.484(7) 1 calc PR A 2
H12F H 0.8097 0.4906 0.5067 0.158 Uiso 0.484(7) 1 calc PR A 2
C13 C 0.58760(19) -0.02248(18) 0.08798(17) 0.0358(4) Uani 1 1 d . . .
C14 C 0.5314(3) 0.0424(2) -0.02511(19) 0.0495(5) Uani 1 1 d . . .
H14 H 0.4599 0.1040 -0.0240 0.059 Uiso 1 1 calc R . .
C15 C 0.5795(3) 0.0177(3) -0.1398(2) 0.0655(8) Uani 1 1 d . . .
H15 H 0.5414 0.0631 -0.2162 0.079 Uiso 1 1 calc R . .
C16 C 0.6823(3) -0.0725(3) -0.1428(3) 0.0704(8) Uani 1 1 d . . .
H16 H 0.7153 -0.0892 -0.2209 0.084 Uiso 1 1 calc R . .
C17 C 0.7365(3) -0.1379(3) -0.0322(3) 0.0660(7) Uani 1 1 d . . .
H17 H 0.8061 -0.2011 -0.0345 0.079 Uiso 1 1 calc R . .
C18 C 0.6908(2) -0.1128(2) 0.0826(2) 0.0485(5) Uani 1 1 d . . .
H18 H 0.7306 -0.1580 0.1586 0.058 Uiso 1 1 calc R . .
C19 C 0.3759(2) -0.0188(2) 0.18653(19) 0.0414(4) Uani 1 1 d . . .
C20 C 0.3305(2) -0.1398(2) 0.1384(3) 0.0571(6) Uani 1 1 d . . .
H20 H 0.3964 -0.2018 0.1217 0.069 Uiso 1 1 calc R . .
C21 C 0.1927(3) -0.1717(3) 0.1147(4) 0.0817(9) Uani 1 1 d . . .
H21 H 0.1645 -0.2549 0.0821 0.098 Uiso 1 1 calc R . .
C22 C 0.0956(3) -0.0832(4) 0.1380(4) 0.0892(11) Uani 1 1 d . . .
H22 H 0.0003 -0.1049 0.1218 0.107 Uiso 1 1 calc R . .
C23 C 0.1377(3) 0.0372(3) 0.1852(3) 0.0745(8) Uani 1 1 d . . .
H23 H 0.0709 0.0987 0.2011 0.089 Uiso 1 1 calc R . .
C24 C 0.2765(2) 0.0696(2) 0.2095(2) 0.0519(5) Uani 1 1 d . . .
H24 H 0.3040 0.1530 0.2422 0.062 Uiso 1 1 calc R . .

loop_
_atom_site_aniso_label
_atom_site_aniso_U_11
_atom_site_aniso_U_22
_atom_site_aniso_U_33
_atom_site_aniso_U_23
_atom_site_aniso_U_13
_atom_site_aniso_U_12
C1 0.0372(9) 0.0268(9) 0.0366(8) 0.0014(7) 0.0060(7) 0.0021(7)
C2 0.0516(11) 0.0263(8) 0.0395(10) 0.0037(7) 0.0068(8) 0.0037(8)
C3 0.0751(15) 0.0336(10) 0.0400(9) 0.0062(8) 0.0151(10) 0.0031(10)
C4 0.0722(15) 0.0403(11) 0.0408(11) -0.0009(8) 0.0181(10) 0.0006(10)
O1 0.0626(9) 0.0275(7) 0.0419(7) -0.0030(5) 0.0167(6) 0.0013(6)
C5 0.0398(10) 0.0273(9) 0.0341(8) 0.0017(6) 0.0056(7) 0.0026(7)
O2 0.170(2) 0.0516(10) 0.0492(9) -0.0037(8) 0.0482(12) 0.0114(13)
C6 0.0406(10) 0.0299(9) 0.0433(9) 0.0003(7) 0.0034(7) 0.0010(8)
C7 0.0404(11) 0.0308(10) 0.0667(13) -0.0042(9) 0.0043(9) 0.0004(8)
C8 0.0398(11) 0.0372(11) 0.0564(11) -0.0005(9) 0.0051(9) 0.0044(9)
O3 0.0497(11) 0.0517(11) 0.207(3) -0.0358(14) 0.0143(14) 0.0056(9)
C9 0.0418(12) 0.0419(12) 0.0908(17) -0.0146(11) 0.0148(11) -0.0067(10)
C10 0.100(5) 0.065(4) 0.098(4) 0.019(3) 0.018(3) -0.022(4)
C11 0.060(4) 0.108(8) 0.134(9) -0.063(7) -0.034(6) 0.014(5)
C12 0.064(3) 0.044(3) 0.125(6) -0.034(3) 0.029(4) -0.011(2)
C10X 0.064(4) 0.042(3) 0.183(9) -0.004(4) -0.001(5) 0.004(3)
C11X 0.048(3) 0.051(4) 0.143(10) -0.032(6) 0.018(5) -0.021(3)
C12X 0.107(6) 0.127(7) 0.090(4) -0.059(4) 0.037(4) -0.054(5)
C13 0.0366(9) 0.0334(9) 0.0371(9) -0.0052(7) 0.0051(7) -0.0111(8)
C14 0.0647(14) 0.0432(11) 0.0394(10) 0.0011(8) 0.0057(9) -0.0133(10)
C15 0.095(2) 0.0634(15) 0.0380(10) -0.0031(10) 0.0104(11) -0.0371(15)
C16 0.0780(18) 0.088(2) 0.0516(14) -0.0310(13) 0.0290(13) -0.0365(16)
C17 0.0506(13) 0.0849(19) 0.0649(15) -0.0397(14) 0.0164(11) -0.0112(13)
C18 0.0424(11) 0.0541(13) 0.0483(11) -0.0176(9) 0.0056(9) -0.0014(9)
C19 0.0389(10) 0.0373(10) 0.0485(10) 0.0021(8) 0.0089(8) -0.0017(8)
C20 0.0463(12) 0.0454(12) 0.0813(16) -0.0118(11) 0.0157(11) -0.0071(10)
C21 0.0592(16) 0.0727(19) 0.115(2) -0.0302(18) 0.0209(16) -0.0228(15)
C22 0.0415(14) 0.096(2) 0.131(3) -0.022(2) 0.0172(16) -0.0177(15)
C23 0.0440(13) 0.0710(18) 0.110(2) -0.0047(17) 0.0180(14) 0.0091(13)
C24 0.0438(12) 0.0460(12) 0.0673(14) 0.0005(10) 0.0131(10) 0.0031(10)

loop_
_atom_type_symbol
_atom_type_description
_atom_type_scat_dispersion_real
_atom_type_scat_dispersion_imag
_atom_type_scat_source
C C 0.0181 0.0091 'International Tables Vol C Tables 4.2.6.8 and 6.1.1.4'
H H 0.0000 0.0000 'International Tables Vol C Tables 4.2.6.8 and 6.1.1.4'
O O 0.0492 0.0322 'International Tables Vol C Tables 4.2.6.8 and 6.1.1.4'

loop_
_geom_angle_atom_site_label_1
_geom_angle_atom_site_label_2
_geom_angle_atom_site_label_3
_geom_angle
C13 C1 C2 112.77(15)
C13 C1 C19 107.77(15)
C2 C1 C19 108.54(15)
C13 C1 C5 108.18(13)
C2 C1 C5 107.10(14)
C19 C1 C5 112.55(15)
C3 C2 C1 109.81(16)
C4 C3 C2 115.69(17)
O2 C4 O1 117.3(2)
O2 C4 C3 123.1(2)
O1 C4 C3 119.52(17)
C4 O1 C5 123.63(15)
O1 C5 C6 106.97(14)
O1 C5 C1 112.38(13)
C6 C5 C1 115.45(15)
C7 C6 C5 111.65(16)
C8 C7 C6 114.21(17)
O3 C8 C7 121.1(2)
O3 C8 C9 120.0(2)
C7 C8 C9 118.85(17)
C10X C9 C11 124.9(8)
C10X C9 C11X 116.3(6)
C11 C9 C11X 22.5(8)
C10X C9 C12 48.5(5)
C11 C9 C12 116.7(6)
C11X C9 C12 129.6(5)
C10X C9 C8 117.6(4)
C11 C9 C8 115.1(7)
C11X C9 C8 112.1(5)
C12 C9 C8 116.5(3)
C10X C9 C12X 107.0(6)
C11 C9 C12X 78.6(6)
C11X C9 C12X 101.0(6)
C12 C9 C12X 59.1(5)
C8 C9 C12X 99.6(3)
C10X C9 C10 54.0(5)
C11 C9 C10 104.5(7)
C11X C9 C10 83.2(6)
C12 C9 C10 102.4(5)
C8 C9 C10 97.6(3)
C12X C9 C10 159.1(5)
C18 C13 C14 118.30(19)
C18 C13 C1 122.74(17)
C14 C13 C1 118.96(18)
C15 C14 C13 120.4(2)
C16 C15 C14 120.3(2)
C17 C16 C15 119.5(2)
C16 C17 C18 120.8(3)
C17 C18 C13 120.7(2)
C24 C19 C20 117.6(2)
C24 C19 C1 124.35(19)
C20 C19 C1 118.03(18)
C21 C20 C19 121.7(2)
C22 C21 C20 120.1(3)
C21 C22 C23 119.4(3)
C22 C23 C24 120.7(3)
C23 C24 C19 120.5(2)

loop_
_geom_bond_atom_site_label_1
_geom_bond_atom_site_label_2
_geom_bond_distance
C1 C13 1.530(2)
C1 C2 1.538(2)
C1 C19 1.542(3)
C1 C5 1.548(2)
C2 C3 1.521(3)
C3 C4 1.496(3)
C4 O2 1.192(3)
C4 O1 1.347(3)
O1 C5 1.460(2)
C5 C6 1.527(3)
C6 C7 1.525(3)
C7 C8 1.503(3)
C8 O3 1.197(3)
C8 C9 1.510(3)
C9 C10X 1.437(7)
C9 C11 1.462(9)
C9 C11X 1.489(8)
C9 C12 1.499(6)
C9 C12X 1.648(7)
C9 C10 1.660(7)
C13 C18 1.388(3)
C13 C14 1.394(3)
C14 C15 1.394(3)
C15 C16 1.379(5)
C16 C17 1.371(5)
C17 C18 1.384(3)
C19 C24 1.389(3)
C19 C20 1.393(3)
C20 C21 1.375(4)
C21 C22 1.374(5)
C22 C23 1.377(5)
C23 C24 1.386(4)
